data_7717994
loop_
_publ_author_name
'Guo, Dianjun'
'He, Jinqiang'
'Yuan, Qingbing'
'Zhou, Shuangliu'
'Zhu, Xiancui'

_publ_section_title
;
 Synthesis of 2,3-dihydroquinazolinimines and 1,3-diiminoisoindolines
 catalyzed by rare earth metal alkyl complexes through tandem
 addition/cyclization of nitriles with amines.
;
_journal_issue 11
_journal_name_full 'Dalton transactions (Cambridge, England : 2003)'
_journal_page_first 4484
_journal_page_last 4492
_journal_paper_doi 10.1039/d5dt00106d
_journal_volume 54
_journal_year 2025
_chemical_formula_moiety 'C33 H56 Gd N3 Si2'
_chemical_formula_sum 'C33 H56 Gd N3 Si2'
_chemical_formula_weight 708.23
_space_group_crystal_system orthorhombic
_space_group_IT_number 19
_space_group_name_Hall 'P 2ac 2ab'
_space_group_name_H-M_alt 'P 21 21 21'
_atom_sites_solution_hydrogens geom
_atom_sites_solution_primary iterative
_audit_block_doi 10.5517/ccdc.csd.cc2m3cch
_audit_creation_date 2024-02-07
_audit_creation_method
;
Olex2 1.5
(compiled 2023.08.24 svn.re1ec1418 for OlexSys, GUI svn.r6817)
;
_audit_update_record
;
2025-01-13 deposited with the CCDC.	2025-02-10 downloaded from the CCDC.
;
_cell_angle_alpha 90
_cell_angle_beta 90
_cell_angle_gamma 90
_cell_formula_units_Z 4
_cell_length_a 10.6951(5)
_cell_length_b 16.8616(8)
_cell_length_c 20.6165(10)
_cell_measurement_reflns_used 9818
_cell_measurement_temperature 297.3
_cell_measurement_theta_max 26.110
_cell_measurement_theta_min 2.316
_cell_volume 3717.9(3)
_computing_cell_refinement 'SAINT v8.37A (Bruker, 2015)'
_computing_data_reduction 'SAINT v8.37A (Bruker, 2015)'
_computing_molecular_graphics 'Olex2 1.5 (Dolomanov et al., 2009)'
_computing_publication_material 'Olex2 1.5 (Dolomanov et al., 2009)'
_computing_structure_refinement 'SHELXL 2018/3 (Sheldrick, 2015)'
_computing_structure_solution 'olex2.solve 1.5 (Bourhis et al., 2015)'
_diffrn_ambient_temperature 297.3
_diffrn_measured_fraction_theta_full 0.999
_diffrn_measured_fraction_theta_max 0.999
_diffrn_measurement_device_type 'Bruker APEX-II CCD'
_diffrn_measurement_method '\f and \w scans'
_diffrn_radiation_type MoK\a
_diffrn_radiation_wavelength 0.71073
_diffrn_reflns_av_R_equivalents 0.0362
_diffrn_reflns_av_unetI/netI 0.0347
_diffrn_reflns_Laue_measured_fraction_full 0.999
_diffrn_reflns_Laue_measured_fraction_max 0.999
_diffrn_reflns_limit_h_max 13
_diffrn_reflns_limit_h_min -13
_diffrn_reflns_limit_k_max 21
_diffrn_reflns_limit_k_min -21
_diffrn_reflns_limit_l_max 26
_diffrn_reflns_limit_l_min -26
_diffrn_reflns_number 43783
_diffrn_reflns_point_group_measured_fraction_full 0.999
_diffrn_reflns_point_group_measured_fraction_max 0.998
_diffrn_reflns_theta_full 25.242
_diffrn_reflns_theta_max 27.492
_diffrn_reflns_theta_min 1.560
_diffrn_source_current 30.0
_diffrn_source_power 1.5
_diffrn_source_voltage 50.0
_diffrn_standards_number 0
_exptl_absorpt_coefficient_mu 1.871
_exptl_absorpt_correction_T_max 0.7456
_exptl_absorpt_correction_T_min 0.4501
_exptl_absorpt_correction_type multi-scan
_exptl_absorpt_process_details
'SADABS-2016/2 (Bruker,2016/2) was used for absorption correction. wR2(int) was 0.1188 before and 0.0629 after correction. The Ratio of minimum to maximum transmission is 0.6037. The \l/2 correction factor is Not present.'
_exptl_crystal_colour 'clear light brown'
_exptl_crystal_colour_lustre clear
_exptl_crystal_colour_modifier light
_exptl_crystal_colour_primary brown
_exptl_crystal_density_diffrn 1.265
_exptl_crystal_description block
_exptl_crystal_F_000 1468
_exptl_crystal_size_max 0.22
_exptl_crystal_size_mid 0.21
_exptl_crystal_size_min 0.2
_refine_diff_density_max 0.593
_refine_diff_density_min -0.386
_refine_diff_density_rms 0.046
_refine_ls_abs_structure_details
;
 Flack x determined using 3010 quotients [(I+)-(I-)]/[(I+)+(I-)]
 (Parsons, Flack and Wagner, Acta Cryst. B69 (2013) 249-259).
;
_refine_ls_abs_structure_Flack 0.005(6)
_refine_ls_extinction_method none
_refine_ls_goodness_of_fit_ref 1.023
_refine_ls_hydrogen_treatment constr
_refine_ls_matrix_type full
_refine_ls_number_parameters 362
_refine_ls_number_reflns 8520
_refine_ls_number_restraints 0
_refine_ls_restrained_S_all 1.023
_refine_ls_R_factor_all 0.0342
_refine_ls_R_factor_gt 0.0276
_refine_ls_shift/su_max 0.001
_refine_ls_shift/su_mean 0.000
_refine_ls_structure_factor_coef Fsqd
_refine_ls_weighting_details 'w=1/[\s^2^(Fo^2^)+(0.0201P)^2^+0.5814P] where P=(Fo^2^+2Fc^2^)/3'
_refine_ls_weighting_scheme calc
_refine_ls_wR_factor_gt 0.0555
_refine_ls_wR_factor_ref 0.0575
_reflns_Friedel_coverage 0.797
_reflns_Friedel_fraction_full 0.999
_reflns_Friedel_fraction_max 0.997
_reflns_number_gt 7569
_reflns_number_total 8520
_reflns_threshold_expression 'I > 2\s(I)'
_cod_data_source_file d5dt00106d2.cif
_cod_data_source_block 1a
_cod_depositor_comments 'Adding full bibliography for 7717994--7718001.cif.'
_cod_database_code 7717994
_shelx_shelxl_version_number 2018/3
_shelx_space_group_comment
;
The symmetry employed for this shelxl refinement is uniquely defined
by the following loop, which should always be used as a source of
symmetry information in preference to the above space-group names.
They are only intended as comments.
;
_shelx_estimated_absorpt_t_max 0.706
_shelx_estimated_absorpt_t_min 0.684
_olex2_refinement_description
;
1. Fixed Uiso
 At 1.2 times of:
  All C(H) groups, All C(H,H) groups
 At 1.5 times of:
  All C(H,H,H) groups
2.a Ternary CH refined with riding coordinates:
 C1(H1), C9(H9)
2.b Secondary CH2 refined with riding coordinates:
 C30(H30a,H30b), C26(H26a,H26b), C25(H25a,H25b), C22(H22a,H22b), C24(H24a,
 H24b), C23(H23a,H23b), C20(H20a,H20b), C21(H21a,H21b)
2.c Aromatic/amide H refined with riding coordinates:
 C14(H14), C5(H5), C19(H19), C7(H7), C6(H6), C17(H17), C15(H15), C16(H16)
2.d Idealised Me refined as rotating group:
 C31(H31a,H31b,H31c), C32(H32a,H32b,H32c), C33(H33a,H33b,H33c), C11(H11a,H11b,
 H11c), C28(H28a,H28b,H28c), C2(H2a,H2b,H2c), C10(H10a,H10b,H10c), C29(H29a,
 H29b,H29c), C27(H27a,H27b,H27c), C3(H3a,H3b,H3c)
;
_olex2_submission_special_instructions 'No special instructions were received'

loop_
_space_group_symop_operation_xyz
'x, y, z'
'-x+1/2, -y, z+1/2'
'-x, y+1/2, -z+1/2'
'x+1/2, -y+1/2, -z'

loop_
_atom_site_label
_atom_site_type_symbol
_atom_site_fract_x
_atom_site_fract_y
_atom_site_fract_z
_atom_site_U_iso_or_equiv
_atom_site_adp_type
_atom_site_occupancy
_atom_site_site_symmetry_order
_atom_site_calc_flag
_atom_site_refinement_flags_posn
_atom_site_refinement_flags_adp
_atom_site_refinement_flags_occupancy
_atom_site_disorder_assembly
_atom_site_disorder_group
Gd1 Gd 0.34263(2) 0.44510(2) 0.31859(2) 0.05239(7) Uani 1 1 d . . . . .
Si2 Si 0.08000(13) 0.31629(8) 0.39046(6) 0.0634(3) Uani 1 1 d . . . . .
Si1 Si 0.33021(17) 0.66844(9) 0.37379(8) 0.0833(4) Uani 1 1 d . . . . .
N1 N 0.2951(3) 0.41123(19) 0.21279(16) 0.0455(7) Uani 1 1 d . . . . .
C14 C 0.1926(5) 0.3305(3) 0.1305(2) 0.0732(14) Uani 1 1 d . . . . .
H14 H 0.172010 0.375377 0.106523 0.088 Uiso 1 1 calc R U . . .
C13 C 0.2651(3) 0.3397(2) 0.1870(2) 0.0507(9) Uani 1 1 d . . . . .
C18 C 0.3061(4) 0.2674(3) 0.2168(2) 0.0634(12) Uani 1 1 d . . . . .
C8 C 0.1617(4) 0.5215(2) 0.1754(2) 0.0578(9) Uani 1 1 d . . . . .
N2 N 0.4486(4) 0.3190(3) 0.2990(2) 0.0848(14) Uani 1 1 d . . . . .
N3 N 0.5263(5) 0.4254(3) 0.3960(3) 0.1019(18) Uani 1 1 d . . . . .
C12 C 0.2743(3) 0.4792(2) 0.1725(2) 0.0471(9) Uani 1 1 d . . . . .
C5 C 0.3531(5) 0.5732(3) 0.0951(2) 0.0707(13) Uani 1 1 d . . . . .
H5 H 0.417207 0.591292 0.068494 0.085 Uiso 1 1 calc R U . . .
C19 C 0.3997(6) 0.2632(3) 0.2654(3) 0.0816(17) Uani 1 1 d . . . . .
H19 H 0.429842 0.212626 0.274164 0.098 Uiso 1 1 calc R U . . .
C30 C 0.1750(5) 0.4070(3) 0.3902(2) 0.0707(13) Uani 1 1 d . . . . .
H30A H 0.210551 0.409972 0.433442 0.085 Uiso 1 1 calc R U . . .
H30B H 0.115045 0.450038 0.387553 0.085 Uiso 1 1 calc R U . . .
C7 C 0.1493(6) 0.5895(3) 0.1374(3) 0.0762(14) Uani 1 1 d . . . . .
H7 H 0.075307 0.618345 0.139074 0.091 Uiso 1 1 calc R U . . .
C6 C 0.2438(5) 0.6146(3) 0.0977(3) 0.0800(16) Uani 1 1 d . . . . .
H6 H 0.233430 0.659842 0.072483 0.096 Uiso 1 1 calc R U . . .
C4 C 0.3710(4) 0.5049(3) 0.1311(2) 0.0532(10) Uani 1 1 d . . . . .
C1 C 0.4949(4) 0.4611(3) 0.1280(2) 0.0663(12) Uani 1 1 d . . . . .
H1 H 0.480741 0.408621 0.146973 0.080 Uiso 1 1 calc R U . . .
C26 C 0.3774(5) 0.5895(3) 0.3168(3) 0.0770(14) Uani 1 1 d . . . . .
H26A H 0.467338 0.595232 0.313210 0.092 Uiso 1 1 calc R U . . .
H26B H 0.343929 0.606470 0.275324 0.092 Uiso 1 1 calc R U . . .
C31 C 0.1800(7) 0.2262(4) 0.4018(3) 0.107(2) Uani 1 1 d . . . . .
H31A H 0.229485 0.217686 0.363595 0.160 Uiso 1 1 calc R U . . .
H31B H 0.127741 0.180851 0.409296 0.160 Uiso 1 1 calc R U . . .
H31C H 0.234196 0.233916 0.438427 0.160 Uiso 1 1 calc R U . . .
C9 C 0.0536(4) 0.4946(3) 0.2178(3) 0.0795(16) Uani 1 1 d . . . . .
H9 H 0.082014 0.448063 0.242206 0.095 Uiso 1 1 calc R U . . .
C17 C 0.2602(6) 0.1945(3) 0.1934(3) 0.0880(18) Uani 1 1 d . . . . .
H17 H 0.284688 0.148001 0.214075 0.106 Uiso 1 1 calc R U . . .
C15 C 0.1514(7) 0.2580(4) 0.1095(3) 0.0988(19) Uani 1 1 d . . . . .
H15 H 0.101678 0.255182 0.072553 0.119 Uiso 1 1 calc R U . . .
C32 C -0.0074(5) 0.3037(3) 0.3124(3) 0.0826(15) Uani 1 1 d . . . . .
H32A H -0.059204 0.349303 0.305060 0.124 Uiso 1 1 calc R U . . .
H32B H -0.058808 0.257112 0.314900 0.124 Uiso 1 1 calc R U . . .
H32C H 0.050982 0.298192 0.277359 0.124 Uiso 1 1 calc R U . . .
C25 C 0.4984(8) 0.4602(5) 0.4599(3) 0.138(3) Uani 1 1 d . . . . .
H25A H 0.456239 0.421765 0.487245 0.166 Uiso 1 1 calc R U . . .
H25B H 0.444809 0.506271 0.455177 0.166 Uiso 1 1 calc R U . . .
C33 C -0.0403(6) 0.3124(4) 0.4568(3) 0.104(2) Uani 1 1 d . . . . .
H33A H 0.000715 0.312979 0.498171 0.157 Uiso 1 1 calc R U . . .
H33B H -0.088684 0.264729 0.452630 0.157 Uiso 1 1 calc R U . . .
H33C H -0.094550 0.357623 0.453377 0.157 Uiso 1 1 calc R U . . .
C11 C -0.0585(5) 0.4689(5) 0.1770(5) 0.139(3) Uani 1 1 d . . . . .
H11A H -0.029653 0.440833 0.139336 0.209 Uiso 1 1 calc R U . . .
H11B H -0.104930 0.514817 0.163745 0.209 Uiso 1 1 calc R U . . .
H11C H -0.111388 0.434758 0.202261 0.209 Uiso 1 1 calc R U . . .
C28 C 0.2030(7) 0.6361(5) 0.4314(4) 0.128(3) Uani 1 1 d . . . . .
H28A H 0.127241 0.626918 0.407587 0.192 Uiso 1 1 calc R U . . .
H28B H 0.189115 0.676875 0.463106 0.192 Uiso 1 1 calc R U . . .
H28C H 0.227900 0.588100 0.452835 0.192 Uiso 1 1 calc R U . . .
C22 C 0.6404(7) 0.4705(6) 0.3774(4) 0.165(4) Uani 1 1 d . . . . .
H22A H 0.699741 0.435605 0.356142 0.198 Uiso 1 1 calc R U . . .
H22B H 0.618824 0.512869 0.347637 0.198 Uiso 1 1 calc R U . . .
C16 C 0.1818(7) 0.1894(4) 0.1419(4) 0.105(2) Uani 1 1 d . . . . .
H16 H 0.149462 0.140798 0.128789 0.126 Uiso 1 1 calc R U . . .
C24 C 0.6218(11) 0.4836(7) 0.4893(5) 0.189(6) Uani 1 1 d . . . . .
H24A H 0.612223 0.528656 0.518052 0.227 Uiso 1 1 calc R U . . .
H24B H 0.658227 0.439841 0.513287 0.227 Uiso 1 1 calc R U . . .
C2 C 0.5417(7) 0.4477(5) 0.0599(3) 0.125(3) Uani 1 1 d . . . . .
H2A H 0.480242 0.418534 0.035703 0.187 Uiso 1 1 calc R U . . .
H2B H 0.618288 0.418029 0.061265 0.187 Uiso 1 1 calc R U . . .
H2C H 0.556335 0.497879 0.039263 0.187 Uiso 1 1 calc R U . . .
C10 C 0.0148(8) 0.5566(5) 0.2666(4) 0.141(3) Uani 1 1 d . . . . .
H10A H 0.086531 0.573467 0.290967 0.211 Uiso 1 1 calc R U . . .
H10B H -0.046260 0.534518 0.295635 0.211 Uiso 1 1 calc R U . . .
H10C H -0.020715 0.601260 0.244383 0.211 Uiso 1 1 calc R U . . .
C29 C 0.4635(7) 0.7006(5) 0.4268(3) 0.117(2) Uani 1 1 d . . . . .
H29A H 0.487218 0.657717 0.454792 0.175 Uiso 1 1 calc R U . . .
H29B H 0.438104 0.745270 0.452472 0.175 Uiso 1 1 calc R U . . .
H29C H 0.533372 0.715332 0.400127 0.175 Uiso 1 1 calc R U . . .
C23 C 0.6948(10) 0.5030(7) 0.4361(7) 0.196(6) Uani 1 1 d . . . . .
H23A H 0.778509 0.482125 0.441889 0.235 Uiso 1 1 calc R U . . .
H23B H 0.700675 0.560260 0.432291 0.235 Uiso 1 1 calc R U . . .
C27 C 0.2751(9) 0.7600(4) 0.3322(5) 0.147(3) Uani 1 1 d . . . . .
H27A H 0.338673 0.778494 0.303038 0.220 Uiso 1 1 calc R U . . .
H27B H 0.257751 0.800219 0.363899 0.220 Uiso 1 1 calc R U . . .
H27C H 0.200308 0.748464 0.308200 0.220 Uiso 1 1 calc R U . . .
C20 C 0.5560(8) 0.2992(6) 0.3412(4) 0.151(4) Uani 1 1 d . . . . .
H20A H 0.559419 0.242334 0.348041 0.181 Uiso 1 1 calc R U . . .
H20B H 0.633198 0.315551 0.320475 0.181 Uiso 1 1 calc R U . . .
C3 C 0.5905(6) 0.5010(6) 0.1692(5) 0.162(4) Uani 1 1 d . . . . .
H3A H 0.610276 0.551974 0.151057 0.244 Uiso 1 1 calc R U . . .
H3B H 0.664756 0.469088 0.170749 0.244 Uiso 1 1 calc R U . . .
H3C H 0.558164 0.507787 0.212254 0.244 Uiso 1 1 calc R U . . .
C21 C 0.5426(8) 0.3400(6) 0.4041(4) 0.148(3) Uani 1 1 d . . . . .
H21A H 0.471034 0.318540 0.427050 0.178 Uiso 1 1 calc R U . . .
H21B H 0.616437 0.330208 0.430285 0.178 Uiso 1 1 calc R U . . .

loop_
_atom_site_aniso_label
_atom_site_aniso_U_11
_atom_site_aniso_U_22
_atom_site_aniso_U_33
_atom_site_aniso_U_23
_atom_site_aniso_U_13
_atom_site_aniso_U_12
Gd1 0.05338(10) 0.05430(11) 0.04948(10) 0.01046(10) -0.00271(10) -0.01088(10)
Si2 0.0708(8) 0.0658(8) 0.0537(7) 0.0079(6) 0.0004(6) -0.0251(6)
Si1 0.0889(10) 0.0755(9) 0.0854(10) -0.0177(8) 0.0129(9) -0.0180(9)
N1 0.0425(16) 0.0471(17) 0.0470(18) 0.0139(15) 0.0008(14) 0.0038(14)
C14 0.081(4) 0.073(3) 0.066(3) 0.002(3) -0.002(3) -0.016(3)
C13 0.045(2) 0.054(2) 0.054(2) 0.006(2) 0.011(2) -0.0006(17)
C18 0.067(3) 0.052(2) 0.072(3) 0.012(2) 0.025(2) 0.010(2)
C8 0.048(2) 0.060(2) 0.065(3) 0.008(2) -0.006(3) 0.0067(19)
N2 0.083(3) 0.084(3) 0.087(3) 0.021(3) -0.017(2) 0.030(3)
N3 0.090(3) 0.123(4) 0.092(4) 0.046(3) -0.039(3) -0.036(3)
C12 0.044(2) 0.0490(19) 0.048(2) 0.0064(18) -0.0034(19) 0.0013(16)
C5 0.069(3) 0.067(3) 0.076(3) 0.029(2) -0.001(3) -0.005(3)
C19 0.094(4) 0.064(3) 0.087(4) 0.022(3) 0.018(3) 0.035(3)
C30 0.078(3) 0.070(3) 0.064(3) 0.001(2) 0.000(3) -0.031(3)
C7 0.066(3) 0.066(3) 0.096(4) 0.022(3) -0.011(3) 0.017(3)
C6 0.086(4) 0.060(3) 0.094(4) 0.035(3) -0.011(3) 0.000(3)
C4 0.051(3) 0.055(2) 0.054(2) 0.0104(19) -0.0032(18) -0.0043(18)
C1 0.049(2) 0.069(3) 0.080(3) 0.016(2) 0.015(2) 0.000(2)
C26 0.092(4) 0.068(3) 0.071(3) -0.002(3) 0.008(3) -0.027(2)
C31 0.101(5) 0.093(4) 0.126(5) 0.038(4) -0.015(4) -0.016(4)
C9 0.049(3) 0.084(4) 0.105(4) 0.026(3) 0.008(3) 0.014(2)
C17 0.102(4) 0.053(3) 0.109(5) 0.000(3) 0.044(4) 0.003(3)
C15 0.105(5) 0.100(5) 0.091(4) -0.013(4) -0.003(4) -0.037(4)
C32 0.095(4) 0.086(3) 0.067(3) 0.011(3) -0.014(3) -0.028(3)
C25 0.155(7) 0.180(8) 0.081(4) 0.036(5) -0.036(5) -0.077(6)
C33 0.117(5) 0.116(5) 0.081(4) -0.011(4) 0.027(4) -0.062(4)
C11 0.053(3) 0.187(8) 0.177(8) 0.028(7) -0.010(4) -0.022(4)
C28 0.120(6) 0.138(6) 0.126(6) -0.038(5) 0.050(5) -0.040(5)
C22 0.087(5) 0.265(12) 0.143(7) 0.101(8) -0.044(5) -0.062(6)
C16 0.122(6) 0.076(4) 0.118(5) -0.021(4) 0.039(5) -0.033(4)
C24 0.235(13) 0.172(9) 0.161(9) 0.063(7) -0.121(9) -0.092(9)
C2 0.136(6) 0.143(6) 0.095(5) 0.004(5) 0.038(4) 0.050(6)
C10 0.138(6) 0.125(6) 0.159(7) 0.007(6) 0.081(6) 0.036(6)
C29 0.114(5) 0.137(6) 0.098(5) -0.038(4) 0.004(4) -0.025(5)
C23 0.175(11) 0.160(9) 0.253(14) 0.078(9) -0.107(11) -0.083(8)
C27 0.171(8) 0.095(5) 0.175(8) -0.020(5) -0.016(7) 0.029(5)
C20 0.147(7) 0.186(9) 0.120(7) 0.028(6) -0.052(5) 0.083(7)
C3 0.064(4) 0.198(9) 0.224(11) -0.091(8) -0.033(6) 0.033(5)
C21 0.135(7) 0.168(8) 0.142(8) 0.060(7) -0.073(6) 0.012(6)

loop_
_atom_type_symbol
_atom_type_description
_atom_type_scat_dispersion_real
_atom_type_scat_dispersion_imag
_atom_type_scat_source
C C 0.0033 0.0016 'International Tables Vol C Tables 4.2.6.8 and 6.1.1.4'
H H 0.0000 0.0000 'International Tables Vol C Tables 4.2.6.8 and 6.1.1.4'
Gd Gd -0.1653 3.9035 'International Tables Vol C Tables 4.2.6.8 and 6.1.1.4'
N N 0.0061 0.0033 'International Tables Vol C Tables 4.2.6.8 and 6.1.1.4'
Si Si 0.0817 0.0704 'International Tables Vol C Tables 4.2.6.8 and 6.1.1.4'

loop_
_geom_angle_atom_site_label_1
_geom_angle_atom_site_label_2
_geom_angle_atom_site_label_3
_geom_angle
_geom_angle_site_symmetry_1
_geom_angle_site_symmetry_3
_geom_angle_publ_flag
N1 Gd1 N2 74.39(13) . . ?
N1 Gd1 N3 136.64(17) . . ?
N1 Gd1 C30 110.41(14) . . ?
N1 Gd1 C26 105.27(16) . . ?
N2 Gd1 N3 68.49(19) . . ?
N2 Gd1 C26 142.00(19) . . ?
C30 Gd1 N2 102.37(17) . . ?
C30 Gd1 N3 98.91(17) . . ?
C30 Gd1 C26 112.63(17) . . ?
C26 Gd1 N3 91.24(19) . . ?
C30 Si2 C31 111.1(3) . . ?
C30 Si2 C32 111.6(2) . . ?
C30 Si2 C33 114.2(2) . . ?
C31 Si2 C33 105.8(3) . . ?
C32 Si2 C31 107.5(3) . . ?
C32 Si2 C33 106.2(3) . . ?
C26 Si1 C28 112.9(3) . . ?
C26 Si1 C29 111.8(3) . . ?
C26 Si1 C27 113.0(3) . . ?
C29 Si1 C28 105.4(3) . . ?
C27 Si1 C28 107.5(4) . . ?
C27 Si1 C29 105.6(4) . . ?
C13 N1 Gd1 129.9(3) . . ?
C13 N1 C12 116.6(3) . . ?
C12 N1 Gd1 112.5(2) . . ?
C13 C14 H14 118.8 . . ?
C15 C14 H14 118.8 . . ?
C15 C14 C13 122.5(5) . . ?
N1 C13 C14 123.5(4) . . ?
N1 C13 C18 121.0(4) . . ?
C14 C13 C18 115.5(4) . . ?
C19 C18 C13 124.1(5) . . ?
C17 C18 C13 119.2(5) . . ?
C17 C18 C19 116.4(5) . . ?
C12 C8 C9 121.7(4) . . ?
C7 C8 C12 118.5(5) . . ?
C7 C8 C9 119.8(4) . . ?
C19 N2 Gd1 122.6(4) . . ?
C19 N2 C20 118.1(6) . . ?
C20 N2 Gd1 117.3(5) . . ?
C25 N3 Gd1 110.6(5) . . ?
C25 N3 C22 101.2(6) . . ?
C22 N3 Gd1 113.9(4) . . ?
C21 N3 Gd1 107.0(4) . . ?
C21 N3 C25 108.2(6) . . ?
C21 N3 C22 115.8(7) . . ?
C8 C12 N1 121.1(4) . . ?
C8 C12 C4 119.9(4) . . ?
C4 C12 N1 118.9(3) . . ?
C6 C5 H5 119.2 . . ?
C6 C5 C4 121.6(5) . . ?
C4 C5 H5 119.2 . . ?
C18 C19 H19 115.3 . . ?
N2 C19 C18 129.4(5) . . ?
N2 C19 H19 115.3 . . ?
Gd1 C30 H30A 104.9 . . ?
Gd1 C30 H30B 104.9 . . ?
Si2 C30 Gd1 129.4(3) . . ?
Si2 C30 H30A 104.9 . . ?
Si2 C30 H30B 104.9 . . ?
H30A C30 H30B 105.8 . . ?
C8 C7 H7 119.3 . . ?
C6 C7 C8 121.4(5) . . ?
C6 C7 H7 119.3 . . ?
C5 C6 C7 119.9(4) . . ?
C5 C6 H6 120.0 . . ?
C7 C6 H6 120.0 . . ?
C12 C4 C1 121.1(4) . . ?
C5 C4 C12 118.7(4) . . ?
C5 C4 C1 120.2(4) . . ?
C4 C1 H1 106.7 . . ?
C2 C1 C4 113.7(5) . . ?
C2 C1 H1 106.7 . . ?
C3 C1 C4 110.8(4) . . ?
C3 C1 H1 106.7 . . ?
C3 C1 C2 111.8(6) . . ?
Gd1 C26 H26A 104.4 . . ?
Gd1 C26 H26B 104.4 . . ?
Si1 C26 Gd1 131.5(3) . . ?
Si1 C26 H26A 104.4 . . ?
Si1 C26 H26B 104.4 . . ?
H26A C26 H26B 105.6 . . ?
Si2 C31 H31A 109.5 . . ?
Si2 C31 H31B 109.5 . . ?
Si2 C31 H31C 109.5 . . ?
H31A C31 H31B 109.5 . . ?
H31A C31 H31C 109.5 . . ?
H31B C31 H31C 109.5 . . ?
C8 C9 H9 107.4 . . ?
C8 C9 C11 111.3(5) . . ?
C11 C9 H9 107.4 . . ?
C10 C9 C8 112.8(5) . . ?
C10 C9 H9 107.4 . . ?
C10 C9 C11 110.4(6) . . ?
C18 C17 H17 118.7 . . ?
C16 C17 C18 122.6(6) . . ?
C16 C17 H17 118.7 . . ?
C14 C15 H15 119.3 . . ?
C14 C15 C16 121.4(6) . . ?
C16 C15 H15 119.3 . . ?
Si2 C32 H32A 109.5 . . ?
Si2 C32 H32B 109.5 . . ?
Si2 C32 H32C 109.5 . . ?
H32A C32 H32B 109.5 . . ?
H32A C32 H32C 109.5 . . ?
H32B C32 H32C 109.5 . . ?
N3 C25 H25A 110.4 . . ?
N3 C25 H25B 110.4 . . ?
N3 C25 C24 106.6(8) . . ?
H25A C25 H25B 108.6 . . ?
C24 C25 H25A 110.4 . . ?
C24 C25 H25B 110.4 . . ?
Si2 C33 H33A 109.5 . . ?
Si2 C33 H33B 109.5 . . ?
Si2 C33 H33C 109.5 . . ?
H33A C33 H33B 109.5 . . ?
H33A C33 H33C 109.5 . . ?
H33B C33 H33C 109.5 . . ?
C9 C11 H11A 109.5 . . ?
C9 C11 H11B 109.5 . . ?
C9 C11 H11C 109.5 . . ?
H11A C11 H11B 109.5 . . ?
H11A C11 H11C 109.5 . . ?
H11B C11 H11C 109.5 . . ?
Si1 C28 H28A 109.5 . . ?
Si1 C28 H28B 109.5 . . ?
Si1 C28 H28C 109.5 . . ?
H28A C28 H28B 109.5 . . ?
H28A C28 H28C 109.5 . . ?
H28B C28 H28C 109.5 . . ?
N3 C22 H22A 110.1 . . ?
N3 C22 H22B 110.1 . . ?
H22A C22 H22B 108.4 . . ?
C23 C22 N3 107.9(8) . . ?
C23 C22 H22A 110.1 . . ?
C23 C22 H22B 110.1 . . ?
C17 C16 C15 118.3(6) . . ?
C17 C16 H16 120.9 . . ?
C15 C16 H16 120.9 . . ?
C25 C24 H24A 111.0 . . ?
C25 C24 H24B 111.0 . . ?
H24A C24 H24B 109.0 . . ?
C23 C24 C25 103.8(7) . . ?
C23 C24 H24A 111.0 . . ?
C23 C24 H24B 111.0 . . ?
C1 C2 H2A 109.5 . . ?
C1 C2 H2B 109.5 . . ?
C1 C2 H2C 109.5 . . ?
H2A C2 H2B 109.5 . . ?
H2A C2 H2C 109.5 . . ?
H2B C2 H2C 109.5 . . ?
C9 C10 H10A 109.5 . . ?
C9 C10 H10B 109.5 . . ?
C9 C10 H10C 109.5 . . ?
H10A C10 H10B 109.5 . . ?
H10A C10 H10C 109.5 . . ?
H10B C10 H10C 109.5 . . ?
Si1 C29 H29A 109.5 . . ?
Si1 C29 H29B 109.5 . . ?
Si1 C29 H29C 109.5 . . ?
H29A C29 H29B 109.5 . . ?
H29A C29 H29C 109.5 . . ?
H29B C29 H29C 109.5 . . ?
C22 C23 H23A 109.6 . . ?
C22 C23 H23B 109.6 . . ?
C24 C23 C22 110.2(8) . . ?
C24 C23 H23A 109.6 . . ?
C24 C23 H23B 109.6 . . ?
H23A C23 H23B 108.1 . . ?
Si1 C27 H27A 109.5 . . ?
Si1 C27 H27B 109.5 . . ?
Si1 C27 H27C 109.5 . . ?
H27A C27 H27B 109.5 . . ?
H27A C27 H27C 109.5 . . ?
H27B C27 H27C 109.5 . . ?
N2 C20 H20A 109.7 . . ?
N2 C20 H20B 109.7 . . ?
H20A C20 H20B 108.2 . . ?
C21 C20 N2 109.7(6) . . ?
C21 C20 H20A 109.7 . . ?
C21 C20 H20B 109.7 . . ?
C1 C3 H3A 109.5 . . ?
C1 C3 H3B 109.5 . . ?
C1 C3 H3C 109.5 . . ?
H3A C3 H3B 109.5 . . ?
H3A C3 H3C 109.5 . . ?
H3B C3 H3C 109.5 . . ?
N3 C21 C20 111.7(7) . . ?
N3 C21 H21A 109.3 . . ?
N3 C21 H21B 109.3 . . ?
C20 C21 H21A 109.3 . . ?
C20 C21 H21B 109.3 . . ?
H21A C21 H21B 107.9 . . ?

loop_
_geom_bond_atom_site_label_1
_geom_bond_atom_site_label_2
_geom_bond_distance
_geom_bond_site_symmetry_2
_geom_bond_publ_flag
Gd1 N1 2.311(3) . ?
Gd1 N2 2.443(5) . ?
Gd1 N3 2.552(4) . ?
Gd1 C30 2.410(5) . ?
Gd1 C26 2.464(5) . ?
Si2 C30 1.836(5) . ?
Si2 C31 1.873(7) . ?
Si2 C32 1.872(5) . ?
Si2 C33 1.879(6) . ?
Si1 C26 1.845(5) . ?
Si1 C28 1.887(7) . ?
Si1 C29 1.876(7) . ?
Si1 C27 1.862(8) . ?
N1 C13 1.357(5) . ?
N1 C12 1.432(5) . ?
C14 H14 0.9300 . ?
C14 C13 1.407(6) . ?
C14 C15 1.370(7) . ?
C13 C18 1.434(6) . ?
C18 C19 1.418(8) . ?
C18 C17 1.409(8) . ?
C8 C12 1.402(5) . ?
C8 C7 1.394(6) . ?
C8 C9 1.520(7) . ?
N2 C19 1.279(7) . ?
N2 C20 1.479(8) . ?
N3 C25 1.473(10) . ?
N3 C22 1.487(8) . ?
N3 C21 1.461(10) . ?
C12 C4 1.409(6) . ?
C5 H5 0.9300 . ?
C5 C6 1.362(7) . ?
C5 C4 1.383(6) . ?
C19 H19 0.9300 . ?
C30 H30A 0.9700 . ?
C30 H30B 0.9700 . ?
C7 H7 0.9300 . ?
C7 C6 1.367(7) . ?
C6 H6 0.9300 . ?
C4 C1 1.519(6) . ?
C1 H1 0.9800 . ?
C1 C2 1.508(8) . ?
C1 C3 1.489(9) . ?
C26 H26A 0.9700 . ?
C26 H26B 0.9700 . ?
C31 H31A 0.9600 . ?
C31 H31B 0.9600 . ?
C31 H31C 0.9600 . ?
C9 H9 0.9800 . ?
C9 C11 1.528(9) . ?
C9 C10 1.509(9) . ?
C17 H17 0.9300 . ?
C17 C16 1.356(9) . ?
C15 H15 0.9300 . ?
C15 C16 1.375(9) . ?
C32 H32A 0.9600 . ?
C32 H32B 0.9600 . ?
C32 H32C 0.9600 . ?
C25 H25A 0.9700 . ?
C25 H25B 0.9700 . ?
C25 C24 1.505(11) . ?
C33 H33A 0.9600 . ?
C33 H33B 0.9600 . ?
C33 H33C 0.9600 . ?
C11 H11A 0.9600 . ?
C11 H11B 0.9600 . ?
C11 H11C 0.9600 . ?
C28 H28A 0.9600 . ?
C28 H28B 0.9600 . ?
C28 H28C 0.9600 . ?
C22 H22A 0.9700 . ?
C22 H22B 0.9700 . ?
C22 C23 1.450(13) . ?
C16 H16 0.9300 . ?
C24 H24A 0.9700 . ?
C24 H24B 0.9700 . ?
C24 C23 1.385(15) . ?
C2 H2A 0.9600 . ?
C2 H2B 0.9600 . ?
C2 H2C 0.9600 . ?
C10 H10A 0.9600 . ?
C10 H10B 0.9600 . ?
C10 H10C 0.9600 . ?
C29 H29A 0.9600 . ?
C29 H29B 0.9600 . ?
C29 H29C 0.9600 . ?
C23 H23A 0.9700 . ?
C23 H23B 0.9700 . ?
C27 H27A 0.9600 . ?
C27 H27B 0.9600 . ?
C27 H27C 0.9600 . ?
C20 H20A 0.9700 . ?
C20 H20B 0.9700 . ?
C20 C21 1.475(12) . ?
C3 H3A 0.9600 . ?
C3 H3B 0.9600 . ?
C3 H3C 0.9600 . ?
C21 H21A 0.9700 . ?
C21 H21B 0.9700 . ?

loop_
_geom_torsion_atom_site_label_1
_geom_torsion_atom_site_label_2
_geom_torsion_atom_site_label_3
_geom_torsion_atom_site_label_4
_geom_torsion
_geom_torsion_site_symmetry_1
_geom_torsion_site_symmetry_2
_geom_torsion_site_symmetry_3
_geom_torsion_site_symmetry_4
_geom_torsion_publ_flag
Gd1 N1 C13 C14 154.0(3) . . . . ?
Gd1 N1 C13 C18 -25.7(5) . . . . ?
Gd1 N1 C12 C8 -77.3(4) . . . . ?
Gd1 N1 C12 C4 100.6(4) . . . . ?
Gd1 N2 C19 C18 23.7(8) . . . . ?
Gd1 N2 C20 C21 26.1(9) . . . . ?
Gd1 N3 C25 C24 -152.0(6) . . . . ?
Gd1 N3 C22 C23 139.0(7) . . . . ?
Gd1 N3 C21 C20 54.0(8) . . . . ?
N1 C13 C18 C19 -13.8(6) . . . . ?
N1 C13 C18 C17 172.1(4) . . . . ?
N1 C12 C4 C5 -176.3(4) . . . . ?
N1 C12 C4 C1 0.9(6) . . . . ?
C14 C13 C18 C19 166.5(4) . . . . ?
C14 C13 C18 C17 -7.6(6) . . . . ?
C14 C15 C16 C17 -3.8(10) . . . . ?
C13 N1 C12 C8 92.6(5) . . . . ?
C13 N1 C12 C4 -89.5(5) . . . . ?
C13 C14 C15 C16 -1.9(10) . . . . ?
C13 C18 C19 N2 12.9(9) . . . . ?
C13 C18 C17 C16 2.5(8) . . . . ?
C18 C17 C16 C15 3.4(9) . . . . ?
C8 C12 C4 C5 1.6(6) . . . . ?
C8 C12 C4 C1 178.8(4) . . . . ?
C8 C7 C6 C5 -0.5(9) . . . . ?
N2 C20 C21 N3 -54.5(10) . . . . ?
N3 C25 C24 C23 31.2(11) . . . . ?
N3 C22 C23 C24 -1.5(14) . . . . ?
C12 N1 C13 C14 -13.7(6) . . . . ?
C12 N1 C13 C18 166.6(4) . . . . ?
C12 C8 C7 C6 0.5(8) . . . . ?
C12 C8 C9 C11 -113.5(6) . . . . ?
C12 C8 C9 C10 121.8(6) . . . . ?
C12 C4 C1 C2 134.9(6) . . . . ?
C12 C4 C1 C3 -98.2(7) . . . . ?
C5 C4 C1 C2 -47.9(7) . . . . ?
C5 C4 C1 C3 79.0(7) . . . . ?
C19 C18 C17 C16 -172.1(5) . . . . ?
C19 N2 C20 C21 -138.3(8) . . . . ?
C7 C8 C12 N1 176.8(4) . . . . ?
C7 C8 C12 C4 -1.1(7) . . . . ?
C7 C8 C9 C11 65.8(7) . . . . ?
C7 C8 C9 C10 -58.9(7) . . . . ?
C6 C5 C4 C12 -1.6(7) . . . . ?
C6 C5 C4 C1 -178.9(5) . . . . ?
C4 C5 C6 C7 1.1(9) . . . . ?
C31 Si2 C30 Gd1 60.0(4) . . . . ?
C9 C8 C12 N1 -3.9(7) . . . . ?
C9 C8 C12 C4 178.2(4) . . . . ?
C9 C8 C7 C6 -178.8(6) . . . . ?
C17 C18 C19 N2 -172.8(6) . . . . ?
C15 C14 C13 N1 -172.3(5) . . . . ?
C15 C14 C13 C18 7.4(7) . . . . ?
C32 Si2 C30 Gd1 -60.0(4) . . . . ?
C25 N3 C22 C23 20.3(10) . . . . ?
C25 N3 C21 C20 173.2(7) . . . . ?
C25 C24 C23 C22 -17.7(14) . . . . ?
C33 Si2 C30 Gd1 179.5(4) . . . . ?
C28 Si1 C26 Gd1 -16.5(5) . . . . ?
C22 N3 C25 C24 -31.0(8) . . . . ?
C22 N3 C21 C20 -74.2(9) . . . . ?
C29 Si1 C26 Gd1 102.1(4) . . . . ?
C27 Si1 C26 Gd1 -138.9(4) . . . . ?
C20 N2 C19 C18 -172.8(6) . . . . ?
C21 N3 C25 C24 91.1(8) . . . . ?
C21 N3 C22 C23 -96.4(10) . . . . ?
